data_2007011
loop_
_publ_author_name
'Pascu, Sofia'
'Silaghi-Dumitrescu, Luminita'
'Blake, Alexander J.'
'Li, Wan-Sheung'
'Haiduc, Ionel'
'Sowerby, D. Bryan'

_publ_section_title
;
 <i>trans</i>-Dichlorotri(cyclohexyl)arsenic(V)
;
_journal_issue 2
_journal_name_full 'Acta Crystallographica Section C'
_journal_page_first 219
_journal_page_last 221
_journal_paper_doi 10.1107/S0108270197013334
_journal_volume 54
_journal_year 1998
_chemical_formula_iupac 'As Cl2 (C6 H11)3'
_chemical_formula_moiety 'C18 H33 As Cl2'
_chemical_formula_sum 'C18 H33 As Cl2'
_chemical_formula_weight 395.26
_chemical_name_systematic
;
 ?
;
_space_group_IT_number 2
_symmetry_cell_setting triclinic
_symmetry_space_group_name_Hall '-P 1'
_symmetry_space_group_name_H-M 'P -1'
_audit_creation_method SHELXL-97
_cell_angle_alpha 73.79(2)
_cell_angle_beta 71.69(2)
_cell_angle_gamma 63.310(10)
_cell_formula_units_Z 2
_cell_length_a 10.048(2)
_cell_length_b 10.578(15)
_cell_length_c 10.611(2)
_cell_measurement_reflns_used 30
_cell_measurement_temperature 150(2)
_cell_measurement_theta_max 17.5
_cell_measurement_theta_min 13.5
_cell_volume 943.9(14)
_computing_cell_refinement STADI4
_computing_data_collection 'STADI4 (Stoe & Cie, 1997a)'
_computing_data_reduction 'X-RED (Stoe & Cie, 1997b)'
_computing_molecular_graphics 'SHELXTL/PC (Sheldrick, 1995)'
_computing_publication_material SHELXL97
_computing_structure_refinement 'SHELXL97 (Sheldrick, 1997)'
_computing_structure_solution 'SHELXS86 (Sheldrick, 1990)'
_diffrn_ambient_temperature 150(2)
_diffrn_measurement_device_type
;
Stoe Stadi-4 four-circle diffractometer with Oxford Cryosystems open-flow
cryostat (Cosier & Glazer, 1986)
;
_diffrn_measurement_method \w/\q
_diffrn_radiation_monochromator graphite
_diffrn_radiation_source 'fine-focus sealed tube'
_diffrn_radiation_type MoK\a
_diffrn_radiation_wavelength 0.71073
_diffrn_reflns_av_R_equivalents 0.0197
_diffrn_reflns_av_sigmaI/netI 0.0172
_diffrn_reflns_limit_h_max 11
_diffrn_reflns_limit_h_min -10
_diffrn_reflns_limit_k_max 12
_diffrn_reflns_limit_k_min -12
_diffrn_reflns_limit_l_max 12
_diffrn_reflns_limit_l_min -12
_diffrn_reflns_number 5216
_diffrn_reflns_theta_full 25.03
_diffrn_reflns_theta_max 25.03
_diffrn_reflns_theta_min 2.61
_diffrn_standards_decay_% 4.0
_diffrn_standards_interval_time 60
_diffrn_standards_number 3
_exptl_absorpt_coefficient_mu 2.077
_exptl_absorpt_correction_T_max 0.572
_exptl_absorpt_correction_T_min 0.474
_exptl_absorpt_correction_type 'numerical (Stoe & Cie, 1996a,b)'
_exptl_crystal_colour colourless
_exptl_crystal_density_diffrn 1.391
_exptl_crystal_density_meas ?
_exptl_crystal_density_method 'not measured'
_exptl_crystal_description column
_exptl_crystal_F_000 416
_exptl_crystal_size_max 0.47
_exptl_crystal_size_mid 0.39
_exptl_crystal_size_min 0.31
_refine_diff_density_max 0.52
_refine_diff_density_min -0.34
_refine_ls_extinction_coef 0.0067(8)
_refine_ls_extinction_method SHELXL
_refine_ls_goodness_of_fit_ref 1.077
_refine_ls_hydrogen_treatment 'H atoms placed using a riding model'
_refine_ls_matrix_type full
_refine_ls_number_parameters 191
_refine_ls_number_reflns 3313
_refine_ls_number_restraints 0
_refine_ls_restrained_S_all 1.077
_refine_ls_R_factor_all 0.0236
_refine_ls_R_factor_gt 0.0216
_refine_ls_shift/su_max 0.001
_refine_ls_shift/su_mean 0.000
_refine_ls_structure_factor_coef Fsqd
_refine_ls_weighting_details 'w = 1/[\s^2^(Fo^2^)+(0.021P)^2^+0.637P] where P=(Fo^2^+2Fc^2^)/3'
_refine_ls_weighting_scheme calc
_refine_ls_wR_factor_ref 0.0514
_reflns_number_gt 3152
_reflns_number_total 3313
_reflns_threshold_expression I>2\s(I)
_cod_data_source_file fg1394.cif
_cod_data_source_block as2hex
_cod_depositor_comments
;
The following automatic conversions were performed:
'_geom_bond_publ_flag' value 'Yes' changed to 'yes' according to
'/home/saulius/struct/CIF-dictionaries/cif_core.dic' dictionary named
'cif_core.dic' version 2.4.1 from 2010-06-29 (5 times).

Automatic conversion script
Id: cif_fix_enum 1527 2010-12-29 10:47:43Z saulius 

The following automatic conversions were performed:

'_geom_bond_publ_flag' value 'Yes' changed to 'yes' according to
/home/saulius/struct/CIF-dictionaries/cif_core.dic dictionary named
'cif_core.dic' version 2.4.1 from 2010-06-29 (5
times).

'_geom_angle_publ_flag' value 'Yes' changed to 'yes'
according to /home/saulius/struct/CIF-dictionaries/cif_core.dic
dictionary named 'cif_core.dic' version 2.4.1 from 2010-06-29 (10
times).

Automatic conversion script
Id: cif_fix_values 1715 2011-07-08 13:25:40Z adriana 

The following automatic conversions were performed:

'_exptl_crystal_density_meas' value 'not measured' was changed to '?'
- the value is perceived as not measured.

Automatic conversion script
Id: cif_fix_values 3008 2015-01-20 13:52:24Z robertas 

The following automatic conversions were performed:

'_refine_ls_weighting_scheme' value 'calc w =
1/[\s^2^(Fo^2^)+(0.021P)^2^+0.637P] where P=(Fo^2^+2Fc^2^)/3' was
changed to 'calc'. New tag '_refine_ls_weighting_details' was
created. The value of the new tag was set to 'w =
1/[\s^2^(Fo^2^)+(0.021P)^2^+0.637P] where P=(Fo^2^+2Fc^2^)/3'.

Automatic conversion script
Id: cif_fix_values 3143 2015-03-26 13:38:13Z robertas 
;
_cod_database_code 2007011

loop_
_symmetry_equiv_pos_as_xyz
'x, y, z'
'-x, -y, -z'

loop_
_atom_site_label
_atom_site_fract_x
_atom_site_fract_y
_atom_site_fract_z
_atom_site_U_iso_or_equiv
_atom_site_adp_type
_atom_site_calc_flag
_atom_site_refinement_flags
_atom_site_occupancy
_atom_site_disorder_assembly
_atom_site_disorder_group
_atom_site_type_symbol
As .294646(19) .688643(17) .266049(17) .01539(8) Uani d . 1 . . As
Cl1 .26195(5) .65825(5) .51430(4) .02193(11) Uani d . 1 . . Cl
Cl2 .33111(5) .71328(5) .03655(4) .02406(11) Uani d . 1 . . Cl
C1 .4981(2) .6858(2) .25175(19) .0233(4) Uani d . 1 . . C
H1 .5210 .6488 .3435 .028 Uiso calc R 1 . . H
C2 .4834(2) .8407(2) .2141(3) .0394(6) Uani d . 1 . . C
H2A .4015 .8972 .2821 .047 Uiso calc R 1 . . H
H2B .4544 .8825 .1259 .047 Uiso calc R 1 . . H
C3 .6342(3) .8495(3) .2065(3) .0491(7) Uani d . 1 . . C
H3A .6241 .9500 .1751 .059 Uiso calc R 1 . . H
H3B .6563 .8190 .2974 .059 Uiso calc R 1 . . H
C4 .7646(2) .7554(2) .1119(2) .0331(5) Uani d . 1 . . C
H4A .8611 .7589 .1129 .040 Uiso calc R 1 . . H
H4B .7478 .7920 .0192 .040 Uiso calc R 1 . . H
C5 .7781(2) .6018(2) .1523(2) .0356(5) Uani d . 1 . . C
H5A .8034 .5627 .2420 .043 Uiso calc R 1 . . H
H5B .8622 .5431 .0871 .043 Uiso calc R 1 . . H
C6 .6297(2) .5917(2) .1567(2) .0334(5) Uani d . 1 . . C
H6A .6089 .6227 .0653 .040 Uiso calc R 1 . . H
H6B .6401 .4910 .1873 .040 Uiso calc R 1 . . H
C7 .11461(19) .87353(18) .28569(17) .0171(4) Uani d . 1 . . C
H7 .1277 .9163 .3516 .021 Uiso calc R 1 . . H
C8 .0961(2) .98603(19) .15871(19) .0242(4) Uani d . 1 . . C
H8A .0771 .9512 .0913 .029 Uiso calc R 1 . . H
H8B .1908 1.0036 .1193 .029 Uiso calc R 1 . . H
C9 -.0389(2) 1.12598(19) .1948(2) .0269(4) Uani d . 1 . . C
H9A -.0160 1.1638 .2573 .032 Uiso calc R 1 . . H
H9B -.0529 1.1984 .1122 .032 Uiso calc R 1 . . H
C10 -.1851(2) 1.10199(19) .25982(19) .0233(4) Uani d . 1 . . C
H10A -.2137 1.0736 .1941 .028 Uiso calc R 1 . . H
H10B -.2686 1.1926 .2861 .028 Uiso calc R 1 . . H
C11 -.1659(2) .98580(19) .38345(19) .0229(4) Uani d . 1 . . C
H11A -.2606 .9680 .4203 .028 Uiso calc R 1 . . H
H11B -.1491 1.0191 .4533 .028 Uiso calc R 1 . . H
C12 -.0308(2) .84553(19) .34974(19) .0207(4) Uani d . 1 . . C
H12A -.0172 .7739 .4328 .025 Uiso calc R 1 . . H
H12B -.0516 .8065 .2867 .025 Uiso calc R 1 . . H
C13 .2548(2) .51261(18) .30688(18) .0176(4) Uani d . 1 . . C
H13 .1816 .5146 .3963 .021 Uiso calc R 1 . . H
C14 .4018(2) .38067(19) .3240(2) .0232(4) Uani d . 1 . . C
H14A .4474 .3913 .3887 .028 Uiso calc R 1 . . H
H14B .4765 .3709 .2367 .028 Uiso calc R 1 . . H
C15 .3646(2) .2471(2) .3759(2) .0296(4) Uani d . 1 . . C
H15A .4601 .1610 .3839 .036 Uiso calc R 1 . . H
H15B .2965 .2542 .4666 .036 Uiso calc R 1 . . H
C16 .2874(2) .2309(2) .2823(2) .0308(5) Uani d . 1 . . C
H16A .2590 .1475 .3215 .037 Uiso calc R 1 . . H
H16B .3599 .2126 .1947 .037 Uiso calc R 1 . . H
C17 .1448(2) .3653(2) .2600(2) .0293(4) Uani d . 1 . . C
H17A .0675 .3772 .3458 .035 Uiso calc R 1 . . H
H17B .1011 .3543 .1941 .035 Uiso calc R 1 . . H
C18 .1816(2) .49897(19) .2081(2) .0241(4) Uani d . 1 . . C
H18A .2524 .4913 .1187 .029 Uiso calc R 1 . . H
H18B .0868 .5853 .1984 .029 Uiso calc R 1 . . H

loop_
_atom_site_aniso_label
_atom_site_aniso_U_11
_atom_site_aniso_U_22
_atom_site_aniso_U_33
_atom_site_aniso_U_12
_atom_site_aniso_U_13
_atom_site_aniso_U_23
As .01492(11) .01521(11) .01495(11) -.00521(7) -.00344(7) -.00202(7)
Cl1 .0241(2) .0257(2) .0150(2) -.00870(19) -.00503(17) -.00312(17)
Cl2 .0294(2) .0261(2) .0142(2) -.00933(19) -.00472(18) -.00267(17)
C1 .0166(9) .0331(10) .0207(9) -.0106(8) -.0046(7) -.0034(8)
C2 .0226(11) .0327(12) .0702(17) -.0130(9) -.0031(10) -.0236(11)
C3 .0330(13) .0534(15) .0778(19) -.0249(12) -.0078(12) -.0275(14)
C4 .0242(10) .0444(13) .0347(12) -.0210(10) -.0100(9) .0043(10)
C5 .0183(10) .0374(12) .0396(12) -.0090(9) -.0022(9) .0024(10)
C6 .0193(10) .0270(11) .0498(14) -.0092(8) .0019(9) -.0110(10)
C7 .0156(8) .0153(8) .0183(9) -.0037(7) -.0037(7) -.0039(7)
C8 .0194(9) .0207(9) .0244(10) -.0064(8) -.0032(8) .0039(8)
C9 .0242(10) .0169(9) .0324(11) -.0062(8) -.0057(8) .0030(8)
C10 .0189(9) .0202(9) .0275(10) -.0039(8) -.0067(8) -.0036(8)
C11 .0187(9) .0214(9) .0250(10) -.0068(8) -.0024(8) -.0030(8)
C12 .0183(9) .0181(9) .0235(9) -.0072(7) -.0035(7) -.0017(7)
C13 .0185(9) .0149(8) .0191(9) -.0076(7) -.0035(7) -.0015(7)
C14 .0210(9) .0177(9) .0294(10) -.0062(8) -.0084(8) -.0006(8)
C15 .0287(10) .0185(10) .0385(12) -.0080(8) -.0119(9) .0028(8)
C16 .0360(11) .0197(10) .0393(12) -.0132(9) -.0080(9) -.0051(8)
C17 .0310(11) .0260(10) .0382(12) -.0145(9) -.0113(9) -.0062(9)
C18 .0261(10) .0200(9) .0294(10) -.0077(8) -.0124(8) -.0040(8)

loop_
_atom_type_symbol
_atom_type_description
_atom_type_scat_dispersion_real
_atom_type_scat_dispersion_imag
_atom_type_scat_source
C C 0.0033 0.0016 'International Tables Vol C Tables 4.2.6.8 and 6.1.1.4'
H H 0.0000 0.0000 'International Tables Vol C Tables 4.2.6.8 and 6.1.1.4'
As As 0.0499 2.0058 'International Tables Vol C Tables 4.2.6.8 and 6.1.1.4'
Cl Cl 0.1484 0.1585 'International Tables Vol C Tables 4.2.6.8 and 6.1.1.4'

loop_
_geom_angle_atom_site_label_1
_geom_angle_atom_site_label_2
_geom_angle_atom_site_label_3
_geom_angle
_geom_angle_publ_flag
Cl1 As Cl2 178.60(2) yes
Cl1 As C1 86.00(6) yes
Cl1 As C7 85.52(6) yes
Cl1 As C13 85.13(6) yes
Cl2 As C1 92.84(6) yes
Cl2 As C7 95.73(6) yes
Cl2 As C13 94.86(6) yes
C1 As C7 117.60(10) yes
C1 As C13 123.26(8) yes
C7 As C13 117.35(10) yes
C6 C1 C2 111.73(17) ?
C6 C1 As 115.42(14) ?
C2 C1 As 107.27(13) ?
C1 C2 C3 110.92(18) ?
C4 C3 C2 111.22(19) ?
C3 C4 C5 110.97(19) ?
C4 C5 C6 111.29(17) ?
C1 C6 C5 110.23(18) ?
C8 C7 C12 111.01(14) ?
C8 C7 As 116.21(13) ?
C12 C7 As 109.90(13) ?
C7 C8 C9 109.20(16) ?
C10 C9 C8 111.28(17) ?
C9 C10 C11 111.06(15) ?
C10 C11 C12 111.50(16) ?
C7 C12 C11 109.73(16) ?
C18 C13 C14 111.05(16) ?
C18 C13 As 115.68(12) ?
C14 C13 As 109.59(14) ?
C13 C14 C15 109.04(16) ?
C16 C15 C14 111.45(16) ?
C15 C16 C17 111.19(18) ?
C16 C17 C18 111.21(17) ?
C13 C18 C17 109.39(15) ?

loop_
_geom_bond_atom_site_label_1
_geom_bond_atom_site_label_2
_geom_bond_site_symmetry_2
_geom_bond_distance
_geom_bond_publ_flag
As Cl1 . 2.4957(7) yes
As Cl2 . 2.3029(7) yes
As C1 . 1.990(2) yes
As C7 . 1.988(2) yes
As C13 . 1.981(3) yes
C1 C6 . 1.516(3) ?
C1 C2 . 1.522(4) ?
C2 C3 . 1.535(3) ?
C3 C4 . 1.508(3) ?
C4 C5 . 1.514(4) ?
C5 C6 . 1.527(3) ?
C7 C8 . 1.526(3) ?
C7 C12 . 1.529(2) ?
C8 C9 . 1.538(3) ?
C9 C10 . 1.516(3) ?
C10 C11 . 1.521(3) ?
C11 C12 . 1.534(3) ?
C13 C18 . 1.524(2) ?
C13 C14 . 1.529(3) ?
C14 C15 . 1.532(3) ?
C15 C16 . 1.523(3) ?
C16 C17 . 1.524(3) ?
C17 C18 . 1.532(3) ?

loop_
_geom_torsion_atom_site_label_1
_geom_torsion_atom_site_label_2
_geom_torsion_atom_site_label_3
_geom_torsion_atom_site_label_4
_geom_torsion
C6 C1 C2 C3 -54.9(3)
C1 C2 C3 C4 54.7(3)
C2 C3 C4 C5 -55.9(3)
C3 C4 C5 C6 57.2(3)
C2 C1 C6 C5 55.7(2)
C4 C5 C6 C1 -56.7(3)
C12 C7 C8 C9 58.8(2)
C7 C8 C9 C10 -57.6(2)
C8 C9 C10 C11 56.2(2)
C9 C10 C11 C12 -55.4(2)
C8 C7 C12 C11 -58.2(2)
C10 C11 C12 C7 56.0(2)
C18 C13 C14 C15 -59.3(2)
C13 C14 C15 C16 56.9(2)
C14 C15 C16 C17 -55.5(2)
C15 C16 C17 C18 55.3(2)
C14 C13 C18 C17 59.4(2)
C16 C17 C18 C13 -56.8(2)
